data_4069813
loop_
_publ_author_name
'Ding, Yi'
'Chiang, Minyi'
'Pullarkat, Sumod A.'
'Li, Yongxin'
'Leung, Pak-Hing'

_publ_section_title
;
 Synthesis, Coordination Characteristics, Conformational Behavior, and
 Bond Reactivity Studies of a Novel Chiral Phosphapalladacycle Complex
;
_journal_issue 15
_journal_name_full Organometallics
_journal_page_first 4358
_journal_paper_doi 10.1021/om900423f
_journal_volume 28
_journal_year 2009
_chemical_absolute_configuration ad
_chemical_formula_moiety 'C44 H39 Cl P2 Pd, C H2 Cl2'
_chemical_formula_sum 'C45 H41 Cl3 P2 Pd'
_chemical_formula_weight 856.47
_chemical_name_systematic
;

 ?

;
_space_group_IT_number 19
_symmetry_cell_setting orthorhombic
_symmetry_space_group_name_Hall 'P 2ac 2ab'
_symmetry_space_group_name_H-M 'P 21 21 21'
_atom_sites_solution_hydrogens geom
_atom_sites_solution_primary direct
_atom_sites_solution_secondary difmap
_audit_creation_method SHELXL-97
_cell_angle_alpha 90.00
_cell_angle_beta 90.00
_cell_angle_gamma 90.00
_cell_formula_units_Z 4
_cell_length_a 10.6099(3)
_cell_length_b 17.1231(4)
_cell_length_c 22.2070(5)
_cell_measurement_reflns_used 9736
_cell_measurement_temperature 173(2)
_cell_measurement_theta_max 28.85
_cell_measurement_theta_min 2.26
_cell_volume 4034.44(17)
_computing_cell_refinement 'Bruker SMART'
_computing_data_collection 'Bruker SMART'
_computing_data_reduction 'Bruker SAINT'
_computing_molecular_graphics 'Bruker SHELXTL'
_computing_publication_material 'Bruker SHELXTL'
_computing_structure_refinement 'SHELXL-97 (Sheldrick, 1997)'
_computing_structure_solution 'SHELXS-97 (Sheldrick, 1990)'
_diffrn_ambient_temperature 173(2)
_diffrn_measured_fraction_theta_full 0.997
_diffrn_measured_fraction_theta_max 0.997
_diffrn_measurement_device_type 'CCD area detector'
_diffrn_measurement_method 'phi and omega scans'
_diffrn_radiation_monochromator graphite
_diffrn_radiation_source 'fine-focus sealed tube'
_diffrn_radiation_type MoK\a
_diffrn_radiation_wavelength 0.71073
_diffrn_reflns_av_R_equivalents 0.0430
_diffrn_reflns_av_sigmaI/netI 0.0536
_diffrn_reflns_limit_h_max 14
_diffrn_reflns_limit_h_min -14
_diffrn_reflns_limit_k_max 23
_diffrn_reflns_limit_k_min -24
_diffrn_reflns_limit_l_max 31
_diffrn_reflns_limit_l_min -27
_diffrn_reflns_number 35803
_diffrn_reflns_theta_full 30.19
_diffrn_reflns_theta_max 30.19
_diffrn_reflns_theta_min 1.50
_exptl_absorpt_coefficient_mu 0.769
_exptl_absorpt_correction_T_max 0.8135
_exptl_absorpt_correction_T_min 0.7692
_exptl_absorpt_correction_type multi-scan
_exptl_absorpt_process_details sadabs
_exptl_crystal_colour yellow
_exptl_crystal_density_diffrn 1.410
_exptl_crystal_density_method 'not measured'
_exptl_crystal_description block
_exptl_crystal_F_000 1752
_exptl_crystal_size_max 0.36
_exptl_crystal_size_mid 0.30
_exptl_crystal_size_min 0.28
_refine_diff_density_max 0.736
_refine_diff_density_min -0.771
_refine_diff_density_rms 0.212
_refine_ls_abs_structure_details 'Flack H D (1983), Acta Cryst. A39, 876-881'
_refine_ls_abs_structure_Flack -0.01(2)
_refine_ls_extinction_method none
_refine_ls_goodness_of_fit_ref 1.090
_refine_ls_hydrogen_treatment constr
_refine_ls_matrix_type full
_refine_ls_number_parameters 463
_refine_ls_number_reflns 11912
_refine_ls_number_restraints 0
_refine_ls_restrained_S_all 1.090
_refine_ls_R_factor_all 0.0509
_refine_ls_R_factor_gt 0.0360
_refine_ls_shift/su_max 0.002
_refine_ls_shift/su_mean 0.000
_refine_ls_structure_factor_coef Fsqd
_refine_ls_weighting_details 'calc w=1/[\s^2^(Fo^2^)+(0.0483P)^2^+0.1909P] where P=(Fo^2^+2Fc^2^)/3'
_refine_ls_weighting_scheme calc
_refine_ls_wR_factor_gt 0.0809
_refine_ls_wR_factor_ref 0.1006
_reflns_number_gt 9926
_reflns_number_total 11912
_reflns_threshold_expression >2sigma(I)
_cod_data_source_file om900423f_si_012.cif
_cod_data_source_block leung373
_cod_depositor_comments
;
The following automatic conversions were performed:

'_symmetry_cell_setting' value 'Orthorhombic' changed to
'orthorhombic' according to
/home/saulius/struct/CIF-dictionaries/cif_core.dic dictionary named
'cif_core.dic' version 2.4.2 from 2011-04-26.

Automatic conversion script
Id: cif_fix_values 1715 2011-07-08 13:25:40Z adriana 
;
_cod_original_sg_symbol_H-M P2(1)2(1)2(1)
_cod_database_code 4069813

loop_
_symmetry_equiv_pos_as_xyz
'x, y, z'
'-x+1/2, -y, z+1/2'
'-x, y+1/2, -z+1/2'
'x+1/2, -y+1/2, -z'

loop_
_atom_site_label
_atom_site_type_symbol
_atom_site_fract_x
_atom_site_fract_y
_atom_site_fract_z
_atom_site_U_iso_or_equiv
_atom_site_adp_type
_atom_site_occupancy
_atom_site_symmetry_multiplicity
_atom_site_calc_flag
_atom_site_refinement_flags
Pd1 Pd 0.27251(2) 0.489968(11) -0.001397(10) 0.02077(6) Uani 1 1 d .
C1 C 0.2170(3) 0.59279(17) 0.03487(11) 0.0217(6) Uani 1 1 d .
C2 C 0.1036(3) 0.59622(18) 0.06903(13) 0.0232(6) Uani 1 1 d .
C3 C 0.0173(3) 0.53303(19) 0.07222(15) 0.0302(7) Uani 1 1 d .
H3 H 0.0352 0.4861 0.0510 0.036 Uiso 1 1 calc R
C4 C -0.0913(3) 0.5384(2) 0.10521(16) 0.0372(8) Uani 1 1 d .
H4 H -0.1485 0.4957 0.1056 0.045 Uiso 1 1 calc R
C5 C -0.1198(3) 0.6063(2) 0.13873(15) 0.0344(8) Uani 1 1 d .
C6 C -0.2391(4) 0.6085(3) 0.1766(2) 0.0566(12) Uani 1 1 d .
H6A H -0.2242 0.5815 0.2149 0.085 Uiso 1 1 calc R
H6B H -0.3076 0.5825 0.1548 0.085 Uiso 1 1 calc R
H6C H -0.2624 0.6629 0.1845 0.085 Uiso 1 1 calc R
C7 C -0.0393(3) 0.6680(2) 0.13512(14) 0.0318(7) Uani 1 1 d .
H7 H -0.0586 0.7141 0.1571 0.038 Uiso 1 1 calc R
C8 C 0.0725(3) 0.66639(19) 0.09986(13) 0.0247(6) Uani 1 1 d .
C9 C 0.1507(3) 0.73264(19) 0.09216(13) 0.0264(7) Uani 1 1 d .
H9 H 0.1335 0.7785 0.1148 0.032 Uiso 1 1 calc R
C10 C 0.2508(3) 0.73267(18) 0.05291(12) 0.0242(6) Uani 1 1 d .
C11 C 0.3233(3) 0.80640(19) 0.03993(15) 0.0312(7) Uani 1 1 d .
H11A H 0.3013 0.8255 -0.0003 0.047 Uiso 1 1 calc R
H11B H 0.4139 0.7955 0.0417 0.047 Uiso 1 1 calc R
H11C H 0.3018 0.8462 0.0700 0.047 Uiso 1 1 calc R
C12 C 0.2822(3) 0.66111(17) 0.02417(12) 0.0217(6) Uani 1 1 d .
C13 C 0.3878(3) 0.65566(18) -0.02201(13) 0.0230(6) Uani 1 1 d .
H13 H 0.3965 0.7060 -0.0444 0.028 Uiso 1 1 calc R
C14 C 0.5136(3) 0.63182(19) 0.00587(16) 0.0292(6) Uani 1 1 d .
H14A H 0.5411 0.6721 0.0344 0.044 Uiso 1 1 calc R
H14B H 0.5769 0.6260 -0.0260 0.044 Uiso 1 1 calc R
H14C H 0.5037 0.5820 0.0271 0.044 Uiso 1 1 calc R
C15 C 0.1951(3) 0.61707(19) -0.11483(13) 0.0253(6) Uani 1 1 d .
C16 C 0.1650(3) 0.6970(2) -0.11815(15) 0.0337(8) Uani 1 1 d .
H16 H 0.2171 0.7345 -0.0988 0.040 Uiso 1 1 calc R
C17 C 0.0593(4) 0.7208(3) -0.14973(18) 0.0458(10) Uani 1 1 d .
H17 H 0.0388 0.7747 -0.1519 0.055 Uiso 1 1 calc R
C18 C -0.0153(4) 0.6673(3) -0.17764(17) 0.0454(10) Uani 1 1 d .
H18 H -0.0882 0.6842 -0.1989 0.055 Uiso 1 1 calc R
C19 C 0.0144(4) 0.5873(3) -0.17535(17) 0.0446(10) Uani 1 1 d .
H19 H -0.0372 0.5502 -0.1953 0.054 Uiso 1 1 calc R
C20 C 0.1194(4) 0.5636(2) -0.14378(15) 0.0368(8) Uani 1 1 d .
H20 H 0.1398 0.5096 -0.1419 0.044 Uiso 1 1 calc R
C21 C 0.4496(3) 0.5607(2) -0.12687(13) 0.0255(6) Uani 1 1 d .
C22 C 0.4599(3) 0.6068(2) -0.17840(13) 0.0266(7) Uani 1 1 d .
H22 H 0.3955 0.6434 -0.1877 0.032 Uiso 1 1 calc R
C23 C 0.5636(4) 0.5996(2) -0.21636(14) 0.0357(8) Uani 1 1 d .
H23 H 0.5714 0.6320 -0.2509 0.043 Uiso 1 1 calc R
C24 C 0.6556(3) 0.5443(3) -0.20325(16) 0.0418(9) Uani 1 1 d .
H24 H 0.7268 0.5392 -0.2289 0.050 Uiso 1 1 calc R
C25 C 0.6446(4) 0.4971(3) -0.15354(17) 0.0463(10) Uani 1 1 d .
H25 H 0.7073 0.4589 -0.1454 0.056 Uiso 1 1 calc R
C26 C 0.5425(3) 0.5050(2) -0.11517(14) 0.0375(8) Uani 1 1 d .
H26 H 0.5356 0.4724 -0.0807 0.045 Uiso 1 1 calc R
C27 C 0.4587(3) 0.3976(2) 0.10329(14) 0.0272(7) Uani 1 1 d .
C28 C 0.5239(3) 0.3721(2) 0.05280(15) 0.0354(8) Uani 1 1 d .
H28 H 0.4858 0.3764 0.0142 0.042 Uiso 1 1 calc R
C29 C 0.6435(4) 0.3404(3) 0.05778(19) 0.0503(11) Uani 1 1 d .
H29 H 0.6875 0.3242 0.0227 0.060 Uiso 1 1 calc R
C30 C 0.6990(4) 0.3322(3) 0.11360(19) 0.0488(10) Uani 1 1 d .
H30 H 0.7799 0.3090 0.1173 0.059 Uiso 1 1 calc R
C31 C 0.6352(4) 0.3583(3) 0.16430(19) 0.0544(12) Uani 1 1 d .
H31 H 0.6735 0.3533 0.2028 0.065 Uiso 1 1 calc R
C32 C 0.5168(4) 0.3914(3) 0.15961(17) 0.0447(10) Uani 1 1 d .
H32 H 0.4749 0.4100 0.1946 0.054 Uiso 1 1 calc R
C33 C 0.2789(3) 0.50116(18) 0.15859(12) 0.0262(6) Uani 1 1 d .
C34 C 0.1754(3) 0.4987(2) 0.19726(13) 0.0299(7) Uani 1 1 d .
H34 H 0.1143 0.4586 0.1929 0.036 Uiso 1 1 calc R
C35 C 0.1610(4) 0.5548(2) 0.24232(15) 0.0378(9) Uani 1 1 d .
H35 H 0.0902 0.5526 0.2685 0.045 Uiso 1 1 calc R
C36 C 0.2479(4) 0.6124(2) 0.24896(15) 0.0458(11) Uani 1 1 d .
H36 H 0.2388 0.6495 0.2804 0.055 Uiso 1 1 calc R
C37 C 0.3490(4) 0.6172(2) 0.21042(15) 0.0450(10) Uani 1 1 d .
H37 H 0.4079 0.6587 0.2145 0.054 Uiso 1 1 calc R
C38 C 0.3653(4) 0.5615(2) 0.16548(15) 0.0373(9) Uani 1 1 d .
H38 H 0.4359 0.5648 0.1393 0.045 Uiso 1 1 calc R
C39 C 0.2011(3) 0.34836(18) 0.11530(14) 0.0255(6) Uani 1 1 d .
C40 C 0.1141(3) 0.3208(2) 0.07368(15) 0.0310(7) Uani 1 1 d .
H40 H 0.1071 0.3456 0.0356 0.037 Uiso 1 1 calc R
C41 C 0.0375(4) 0.2578(2) 0.08696(18) 0.0419(9) Uani 1 1 d .
H41 H -0.0217 0.2397 0.0580 0.050 Uiso 1 1 calc R
C42 C 0.0467(4) 0.2210(2) 0.14206(18) 0.0434(9) Uani 1 1 d .
H42 H -0.0068 0.1782 0.1515 0.052 Uiso 1 1 calc R
C43 C 0.1344(4) 0.2469(2) 0.18344(19) 0.0489(11) Uani 1 1 d .
H43 H 0.1421 0.2208 0.2210 0.059 Uiso 1 1 calc R
C44 C 0.2119(4) 0.3108(2) 0.17096(16) 0.0390(8) Uani 1 1 d .
H44 H 0.2712 0.3285 0.1999 0.047 Uiso 1 1 calc R
C45 C 0.9620(6) 0.3333(3) 0.8993(3) 0.088(2) Uani 1 1 d .
H45A H 0.9236 0.2814 0.9063 0.106 Uiso 1 1 calc R
H45B H 1.0536 0.3290 0.9072 0.106 Uiso 1 1 calc R
Cl1 Cl 0.29091(8) 0.37371(5) -0.06121(3) 0.03324(18) Uani 1 1 d .
Cl2 Cl 0.93845(16) 0.36027(11) 0.82480(7) 0.0870(5) Uani 1 1 d .
Cl3 Cl 0.89643(17) 0.40046(14) 0.94864(6) 0.1095(7) Uani 1 1 d .
P1 P 0.32613(8) 0.57865(5) -0.07195(3) 0.02123(15) Uani 1 1 d .
P2 P 0.29638(8) 0.43331(5) 0.09522(3) 0.02223(16) Uani 1 1 d .

loop_
_atom_site_aniso_label
_atom_site_aniso_U_11
_atom_site_aniso_U_22
_atom_site_aniso_U_33
_atom_site_aniso_U_23
_atom_site_aniso_U_13
_atom_site_aniso_U_12
Pd1 0.02342(10) 0.01891(10) 0.01999(9) -0.00084(9) 0.00213(10) 0.00105(8)
C1 0.0256(15) 0.0214(15) 0.0182(12) -0.0001(10) 0.0007(11) 0.0032(12)
C2 0.0234(15) 0.0226(16) 0.0237(13) 0.0019(12) -0.0002(11) 0.0013(12)
C3 0.0285(17) 0.0242(17) 0.0378(17) 0.0010(13) 0.0045(14) 0.0008(13)
C4 0.0287(18) 0.034(2) 0.049(2) 0.0105(16) 0.0067(16) -0.0013(15)
C5 0.0306(18) 0.037(2) 0.0354(17) 0.0108(15) 0.0086(14) 0.0102(15)
C6 0.046(3) 0.053(3) 0.071(3) 0.016(2) 0.032(2) 0.012(2)
C7 0.0330(19) 0.034(2) 0.0280(16) 0.0035(13) 0.0094(14) 0.0109(15)
C8 0.0294(17) 0.0235(16) 0.0211(13) 0.0040(11) 0.0036(12) 0.0064(13)
C9 0.0330(18) 0.0212(16) 0.0250(14) -0.0037(12) -0.0026(12) 0.0050(13)
C10 0.0278(18) 0.0218(15) 0.0228(13) -0.0024(10) -0.0046(11) 0.0001(11)
C11 0.0300(18) 0.0230(17) 0.0406(17) -0.0034(13) -0.0007(14) -0.0009(14)
C12 0.0221(14) 0.0227(15) 0.0203(12) 0.0016(10) -0.0021(12) -0.0011(12)
C13 0.0258(16) 0.0223(16) 0.0209(12) -0.0003(11) 0.0008(11) -0.0025(12)
C14 0.0236(14) 0.0336(17) 0.0303(16) 0.0014(15) -0.0021(14) -0.0011(11)
C15 0.0233(16) 0.0301(17) 0.0226(13) 0.0027(11) 0.0022(11) 0.0006(12)
C16 0.0328(19) 0.0309(19) 0.0373(18) 0.0004(14) -0.0091(15) -0.0004(15)
C17 0.042(2) 0.045(2) 0.050(2) 0.0058(18) -0.0104(19) 0.0103(19)
C18 0.032(2) 0.066(3) 0.039(2) 0.0052(19) -0.0155(16) 0.0011(19)
C19 0.039(2) 0.052(3) 0.043(2) -0.0038(18) -0.0169(17) -0.0042(19)
C20 0.037(2) 0.033(2) 0.0404(19) -0.0012(16) -0.0079(15) -0.0026(16)
C21 0.0242(16) 0.0303(18) 0.0220(14) -0.0034(12) 0.0023(12) 0.0000(13)
C22 0.0290(17) 0.0272(18) 0.0234(14) -0.0048(12) 0.0004(12) -0.0038(13)
C23 0.039(2) 0.042(2) 0.0258(15) -0.0043(14) 0.0072(14) -0.0131(17)
C24 0.0274(19) 0.060(3) 0.0379(19) -0.0110(17) 0.0100(15) -0.0015(17)
C25 0.0334(19) 0.058(3) 0.047(2) -0.0015(19) 0.0043(15) 0.0146(19)
C26 0.0350(19) 0.046(2) 0.0316(16) 0.0015(16) 0.0024(13) 0.0104(17)
C27 0.0218(16) 0.0305(18) 0.0293(15) 0.0037(13) 0.0011(12) -0.0036(13)
C28 0.0318(19) 0.044(2) 0.0305(17) -0.0002(15) 0.0012(14) 0.0079(16)
C29 0.031(2) 0.072(3) 0.049(2) -0.009(2) 0.0026(17) 0.014(2)
C30 0.025(2) 0.061(3) 0.060(2) -0.002(2) -0.0066(17) 0.0096(18)
C31 0.038(2) 0.083(4) 0.042(2) 0.002(2) -0.0130(18) 0.007(2)
C32 0.034(2) 0.068(3) 0.0320(18) -0.0015(18) -0.0003(15) 0.008(2)
C33 0.0311(15) 0.0264(16) 0.0211(12) 0.0019(11) 0.0010(11) -0.0033(14)
C34 0.0331(16) 0.0300(19) 0.0267(14) 0.0022(13) 0.0070(12) -0.0021(14)
C35 0.050(2) 0.035(2) 0.0290(16) -0.0013(14) 0.0143(15) 0.0032(17)
C36 0.075(4) 0.031(2) 0.0319(17) -0.0060(13) 0.0142(19) -0.0072(18)
C37 0.066(3) 0.034(2) 0.0350(18) -0.0079(15) 0.0118(18) -0.0205(19)
C38 0.045(2) 0.041(2) 0.0263(16) -0.0034(14) 0.0111(14) -0.0139(17)
C39 0.0243(17) 0.0202(15) 0.0319(15) 0.0009(11) 0.0036(12) 0.0020(12)
C40 0.0337(19) 0.0295(19) 0.0299(15) -0.0019(13) 0.0052(14) -0.0055(14)
C41 0.041(2) 0.036(2) 0.048(2) -0.0116(17) 0.0055(17) -0.0117(17)
C42 0.045(2) 0.0247(19) 0.061(2) -0.0010(17) 0.012(2) -0.0088(16)
C43 0.060(3) 0.035(2) 0.052(2) 0.0178(18) 0.005(2) -0.006(2)
C44 0.045(2) 0.036(2) 0.0362(18) 0.0119(14) -0.0045(16) -0.0061(17)
C45 0.083(4) 0.050(3) 0.132(5) 0.002(3) -0.046(4) 0.001(3)
Cl1 0.0377(5) 0.0269(4) 0.0351(4) -0.0103(3) 0.0016(3) 0.0041(3)
Cl2 0.0808(10) 0.1023(13) 0.0780(9) -0.0218(8) 0.0192(8) -0.0055(9)
Cl3 0.0873(12) 0.183(2) 0.0580(8) 0.0005(10) -0.0067(8) 0.0374(13)
P1 0.0222(4) 0.0223(4) 0.0192(3) 0.0002(3) 0.0016(3) 0.0010(3)
P2 0.0229(4) 0.0220(4) 0.0217(3) 0.0003(3) 0.0021(3) -0.0015(3)

loop_
_atom_type_symbol
_atom_type_description
_atom_type_scat_dispersion_real
_atom_type_scat_dispersion_imag
_atom_type_scat_source
C C 0.0033 0.0016 'International Tables Vol C Tables 4.2.6.8 and 6.1.1.4'
H H 0.0000 0.0000 'International Tables Vol C Tables 4.2.6.8 and 6.1.1.4'
P P 0.1023 0.0942 'International Tables Vol C Tables 4.2.6.8 and 6.1.1.4'
Cl Cl 0.1484 0.1585 'International Tables Vol C Tables 4.2.6.8 and 6.1.1.4'
Pd Pd -0.9988 1.0072 'International Tables Vol C Tables 4.2.6.8 and 6.1.1.4'

loop_
_geom_angle_atom_site_label_1
_geom_angle_atom_site_label_2
_geom_angle_atom_site_label_3
_geom_angle
C1 Pd1 P1 76.35(8)
C1 Pd1 P2 91.54(8)
P1 Pd1 P2 151.45(3)
C1 Pd1 Cl1 164.83(9)
P1 Pd1 Cl1 98.83(3)
P2 Pd1 Cl1 98.79(3)
C12 C1 C2 118.7(3)
C12 C1 Pd1 121.6(2)
C2 C1 Pd1 119.6(2)
C3 C2 C8 118.0(3)
C3 C2 C1 122.7(3)
C8 C2 C1 119.2(3)
C4 C3 C2 121.3(3)
C3 C4 C5 121.1(3)
C7 C5 C4 118.3(3)
C7 C5 C6 122.4(3)
C4 C5 C6 119.3(4)
C5 C7 C8 122.7(3)
C9 C8 C7 122.7(3)
C9 C8 C2 118.8(3)
C7 C8 C2 118.4(3)
C10 C9 C8 122.0(3)
C9 C10 C12 117.8(3)
C9 C10 C11 121.1(3)
C12 C10 C11 121.1(3)
C1 C12 C10 122.4(3)
C1 C12 C13 115.7(2)
C10 C12 C13 121.9(3)
C12 C13 C14 112.8(2)
C12 C13 P1 100.86(19)
C14 C13 P1 111.3(2)
C20 C15 C16 119.3(3)
C20 C15 P1 116.9(3)
C16 C15 P1 123.7(2)
C17 C16 C15 119.8(3)
C18 C17 C16 120.3(4)
C17 C18 C19 120.5(4)
C20 C19 C18 119.2(4)
C15 C20 C19 120.8(4)
C22 C21 C26 119.0(3)
C22 C21 P1 120.8(3)
C26 C21 P1 120.0(2)
C23 C22 C21 120.6(3)
C24 C23 C22 119.3(3)
C25 C24 C23 120.6(3)
C24 C25 C26 120.2(4)
C25 C26 C21 120.3(3)
C28 C27 C32 118.6(3)
C28 C27 P2 119.6(2)
C32 C27 P2 121.7(3)
C29 C28 C27 121.0(3)
C30 C29 C28 120.2(4)
C29 C30 C31 119.3(4)
C32 C31 C30 120.9(4)
C31 C32 C27 119.9(4)
C38 C33 C34 118.2(3)
C38 C33 P2 119.3(2)
C34 C33 P2 122.2(2)
C33 C34 C35 120.5(3)
C36 C35 C34 120.2(3)
C35 C36 C37 120.4(3)
C36 C37 C38 120.1(4)
C33 C38 C37 120.5(3)
C40 C39 C44 119.1(3)
C40 C39 P2 118.4(2)
C44 C39 P2 122.5(3)
C41 C40 C39 120.9(3)
C42 C41 C40 120.2(4)
C41 C42 C43 119.5(4)
C42 C43 C44 121.1(4)
C43 C44 C39 119.2(4)
Cl3 C45 Cl2 111.6(3)
C15 P1 C21 105.21(14)
C15 P1 C13 109.23(15)
C21 P1 C13 105.60(14)
C15 P1 Pd1 114.63(10)
C21 P1 Pd1 122.34(11)
C13 P1 Pd1 98.82(10)
C39 P2 C33 105.13(14)
C39 P2 C27 103.30(15)
C33 P2 C27 103.35(15)
C39 P2 Pd1 119.22(10)
C33 P2 Pd1 115.14(10)
C27 P2 Pd1 108.97(10)

loop_
_geom_bond_atom_site_label_1
_geom_bond_atom_site_label_2
_geom_bond_distance
Pd1 C1 2.024(3)
Pd1 P1 2.2548(8)
Pd1 P2 2.3683(8)
Pd1 Cl1 2.4011(8)
C1 C12 1.380(4)
C1 C2 1.424(4)
C2 C3 1.420(4)
C2 C8 1.422(4)
C3 C4 1.368(5)
C4 C5 1.414(5)
C5 C7 1.361(5)
C5 C6 1.521(5)
C7 C8 1.421(4)
C8 C9 1.416(5)
C9 C10 1.374(4)
C10 C12 1.421(4)
C10 C11 1.506(4)
C12 C13 1.521(4)
C13 C14 1.528(4)
C13 P1 1.843(3)
C15 C20 1.377(5)
C15 C16 1.407(5)
C15 P1 1.809(3)
C16 C17 1.384(5)
C17 C18 1.360(6)
C18 C19 1.406(6)
C19 C20 1.377(5)
C21 C22 1.394(4)
C21 C26 1.396(5)
C21 P1 1.816(3)
C22 C23 1.391(5)
C23 C24 1.390(6)
C24 C25 1.374(5)
C25 C26 1.385(5)
C27 C28 1.388(5)
C27 C32 1.398(5)
C27 P2 1.836(3)
C28 C29 1.384(5)
C29 C30 1.379(6)
C30 C31 1.387(6)
C31 C32 1.383(6)
C33 C38 1.390(5)
C33 C34 1.394(4)
C33 P2 1.834(3)
C34 C35 1.395(5)
C35 C36 1.358(5)
C36 C37 1.375(5)
C37 C38 1.391(5)
C39 C40 1.389(5)
C39 C44 1.398(4)
C39 P2 1.826(3)
C40 C41 1.383(5)
C41 C42 1.379(6)
C42 C43 1.380(6)
C43 C44 1.397(5)
C45 Cl3 1.735(6)
C45 Cl2 1.735(6)
